data_7205653
loop_
_publ_author_name
'Hickey, Magali B.'
'Schlam, Roxana F.'
'Guo, Chengyun'
'Cho, Tae H.'
'Snider, Barry B.'
'Foxman, Bruce M.'

_publ_section_title
;
 Stereospecific solid-state cyclodimerization of
 bis(trans-2-butenoato)calcium and
 triaquabis(trans-2-butenoato)magnesium
;
_journal_issue 9
_journal_name_full CrystEngComm
_journal_page_first 3146
_journal_paper_doi 10.1039/c0ce00535e
_journal_volume 13
_journal_year 2011
_chemical_formula_moiety 'C4 H5.00 Ca0.50 O2'
_chemical_formula_sum 'C4 H5 Ca0.5 O2'
_chemical_formula_weight 105.12
_space_group_IT_number 13
_symmetry_cell_setting monoclinic
_symmetry_space_group_name_Hall '-P 2yc'
_symmetry_space_group_name_H-M 'P 1 2/c 1'
_atom_sites_solution_hydrogens geom
_atom_sites_solution_primary direct
_audit_creation_date 10-06-11
_audit_creation_method CRYSTALS_ver_14.01
_cell_angle_alpha 90
_cell_angle_beta 100.415(13)
_cell_angle_gamma 90
_cell_formula_units_Z 4
_cell_length_a 14.536(3)
_cell_length_b 5.2295(5)
_cell_length_c 6.4483(8)
_cell_measurement_reflns_used 24
_cell_measurement_temperature 294
_cell_measurement_theta_max 28
_cell_measurement_theta_min 21
_cell_volume 482.10(13)
_computing_cell_refinement 'CAD4 EXPRESS, (Straver, 1992)'
_computing_data_collection 'CAD4 EXPRESS, (Straver, 1992)'
_computing_data_reduction 'RC93 (Watkin et al., 1994)'
_computing_molecular_graphics 'CAMERON (Watkin et al., 1996)'
_computing_publication_material 'CRYSTALS (Betteridge et al., 2003)'
_computing_structure_refinement 'CRYSTALS (Betteridge et al., 2003)'
_computing_structure_solution 'SIR92 (Altomare et al., 1994)'
_diffrn_ambient_temperature 294
_diffrn_measured_fraction_theta_full 0.999
_diffrn_measured_fraction_theta_max 0.994
_diffrn_measurement_device Serial
_diffrn_measurement_device_type 'Enraf-Nonius CAD4'
_diffrn_measurement_method \w/2\q
_diffrn_radiation_monochromator graphite
_diffrn_radiation_type 'Mo K\a'
_diffrn_radiation_wavelength 0.71073
_diffrn_reflns_av_R_equivalents 0.021
_diffrn_reflns_limit_h_max 20
_diffrn_reflns_limit_h_min 0
_diffrn_reflns_limit_k_max 7
_diffrn_reflns_limit_k_min 0
_diffrn_reflns_limit_l_max 9
_diffrn_reflns_limit_l_min -9
_diffrn_reflns_number 1587
_diffrn_reflns_theta_full 29.834
_diffrn_reflns_theta_max 30.443
_diffrn_reflns_theta_min 3.896
_diffrn_standards_decay_% 0.00
_diffrn_standards_interval_time 7200
_diffrn_standards_number 3
_exptl_absorpt_coefficient_mu 0.630
_exptl_absorpt_correction_T_max 0.96
_exptl_absorpt_correction_T_min 0.81
_exptl_absorpt_correction_type psi-scan
_exptl_absorpt_process_details '(North et al., 1968)'
_exptl_crystal_colour colorless
_exptl_crystal_density_diffrn 1.448
_exptl_crystal_density_method 'not measured'
_exptl_crystal_description prism
_exptl_crystal_F_000 220
_exptl_crystal_size_max 0.684
_exptl_crystal_size_mid 0.592
_exptl_crystal_size_min 0.072
_refine_diff_density_max 0.36
_refine_diff_density_min -0.32
_refine_ls_extinction_coef 32(11)
_refine_ls_extinction_method 'Larson (1970), Equation 22'
_refine_ls_goodness_of_fit_ref 1.0087
_refine_ls_hydrogen_treatment none
_refine_ls_matrix_type full
_refine_ls_number_parameters 74
_refine_ls_number_reflns 1246
_refine_ls_number_restraints 4
_refine_ls_R_factor_all 0.0455
_refine_ls_R_factor_gt 0.0333
_refine_ls_shift/su_max 0.0008145
_refine_ls_shift/su_mean 0.0005897
_refine_ls_structure_factor_coef F
_refine_ls_weighting_details
;
Method, part 1, Chebychev polynomial, (Watkin, 1994, Prince, 1982)
[weight] = 1.0/[A~0~*T~0~(x)+A~1~*T~1~(x) ... +A~n-1~]*T~n-1~(x)]
where A~i~ are the Chebychev coefficients listed below and x= Fcalc/Fmax
Method = Robust Weighting (Prince, 1982)
W = [weight] * [1-(deltaF/6*sigmaF)^2^]^2^
A~i~ are:
2.22 0.977 1.71
;
_refine_ls_weighting_scheme calc
_refine_ls_wR_factor_all 0.0594
_refine_ls_wR_factor_gt 0.0420
_refine_ls_wR_factor_ref 0.0420
_reflns_limit_h_max 20
_reflns_limit_h_min 0
_reflns_limit_k_max 7
_reflns_limit_k_min 0
_reflns_limit_l_max 8
_reflns_limit_l_min -9
_reflns_number_gt 1246
_reflns_number_total 1462
_reflns_threshold_expression I>2.0\s(I)
_oxford_diffrn_Wilson_B_factor 0.00
_oxford_diffrn_Wilson_scale 0.00
_oxford_refine_ls_r_factor_ref 0.0333
_oxford_refine_ls_scale 2.224(7)
_oxford_reflns_number_all 1462
_oxford_reflns_threshold_expression_ref I>2.0\s(I)
_oxford_structure_analysis_title CACROPYR
_cod_data_source_file c0ce00535e.txt
_cod_data_source_block compound_4
_cod_depositor_comments
;
The following automatic conversions were performed:
'_symmetry_cell_setting' value 'Monoclinic' changed to 'monoclinic'
according to '/home/saulius/struct/CIF-dictionaries/cif_core.dic'
dictionary named 'cif_core.dic' version 2.4.1 from 2010-06-29.

Automatic conversion script
Id: cif_fix_enum 1555 2011-01-17 13:19:09Z saulius 

The following automatic conversions were performed:

data name '_diffrn_measurement_device-type' was replaced with
'_diffrn_measurement_device_type' as specified in the replacement
file 'data/replacement-values/replacement_tags.lst'.

Automatic conversion script
Id: cif_correct_tags 9268 2022-04-12 08:56:07Z antanas 
;
_cod_original_cell_volume 482.11(13)
_cod_original_sg_symbol_H-M 'P 1 2/c 1 '
_cod_original_formula_sum 'C4 H5.00 Ca0.50 O2'
_cod_database_code 7205653

loop_
_symmetry_equiv_pos_as_xyz
x,y,z
-x,-y,-z
-x,y,-z+1/2
x,-y,z+1/2

loop_
_atom_site_label
_atom_site_type_symbol
_atom_site_fract_x
_atom_site_fract_y
_atom_site_fract_z
_atom_site_U_iso_or_equiv
_atom_site_occupancy
_atom_site_adp_type
_atom_site_refinement_flags_posn
_atom_site_refinement_flags_adp
_atom_site_refinement_flags_occupancy
_atom_site_disorder_assembly
_atom_site_disorder_group
_oxford_atom_site_special_shape
_atom_site_attached_hydrogens
Ca1 Ca 1.0000 0.30799(6) 0.2500 0.0266 1.0000 Uani S T . . . . .
O1 O 1.12084(8) -0.0348(2) 0.71649(19) 0.0416 1.0000 Uani . . . . . . .
O2 O 1.07671(7) 0.3551(2) 0.60365(15) 0.0356 1.0000 Uani . . . . . . .
C1 C 1.13582(8) 0.1957(2) 0.69858(18) 0.0279 1.0000 Uani . . . . . . .
C2 C 1.22851(11) 0.3078(4) 0.7910(3) 0.0407 0.952(5) Uani . . P 1 1 . .
C3 C 1.29883(13) 0.1702(4) 0.8857(3) 0.0513 0.952(5) Uani . . P 1 1 . .
C4 C 1.39291(17) 0.2749(8) 0.9807(5) 0.0825 0.952(5) Uani . . P 1 1 . .
C21 C 1.2304(14) 0.188(5) 0.816(3) 0.020(5) 0.048(5) Uiso D . P 1 2 . .
C31 C 1.2844(19) 0.392(5) 0.819(5) 0.042(7) 0.048(5) Uiso D U P 1 2 . .
C41 C 1.382(2) 0.412(8) 0.948(6) 0.048(8) 0.048(5) Uiso D U P 1 2 . .
H21 H 1.2369 0.4854 0.7831 0.0503 0.952(5) Uiso . . P 1 1 . .
H31 H 1.2884 -0.0089 0.8932 0.0615 0.952(5) Uiso . . P 1 1 . .
H41 H 1.3918 0.4591 0.9707 0.1229 0.952(5) Uiso . . P 1 1 . .
H42 H 1.4395 0.2077 0.9047 0.1228 0.952(5) Uiso . . P 1 1 . .
H43 H 1.4082 0.2230 1.1249 0.1228 0.952(5) Uiso . . P 1 1 . .
H211 H 1.2517 0.0418 0.8900 0.0271 0.048(5) Uiso . . P 1 2 . .
H311 H 1.2643 0.5241 0.7300 0.0590 0.048(5) Uiso . . P 1 2 . .
H411 H 1.3998 0.2414 1.0102 0.0870 0.048(5) Uiso . . P 1 2 . .
H412 H 1.4241 0.4719 0.8744 0.0870 0.048(5) Uiso . . P 1 2 . .
H413 H 1.3771 0.5217 1.0713 0.0870 0.048(5) Uiso . . P 1 2 . .

loop_
_atom_site_aniso_label
_atom_site_aniso_U_11
_atom_site_aniso_U_22
_atom_site_aniso_U_33
_atom_site_aniso_U_23
_atom_site_aniso_U_13
_atom_site_aniso_U_12
Ca1 0.03326(19) 0.02277(17) 0.02331(17) 0.0000 0.00414(11) 0.0000
O1 0.0485(6) 0.0297(5) 0.0481(6) 0.0034(4) 0.0129(5) -0.0054(4)
O2 0.0425(5) 0.0348(5) 0.0274(4) -0.0017(3) 0.0005(4) 0.0109(4)
C1 0.0301(5) 0.0291(5) 0.0247(5) 0.0004(4) 0.0054(4) 0.0007(4)
C2 0.0375(8) 0.0367(9) 0.0455(8) 0.0014(7) 0.0007(6) -0.0059(6)
C3 0.0384(8) 0.0577(11) 0.0545(10) 0.0047(8) -0.0001(7) 0.0001(7)
C4 0.0415(11) 0.108(3) 0.088(2) 0.0064(17) -0.0138(11) -0.0071(12)

loop_
_atom_type_symbol
_atom_type_scat_dispersion_real
_atom_type_scat_dispersion_imag
_atom_type_scat_Cromer_Mann_a1
_atom_type_scat_Cromer_Mann_b1
_atom_type_scat_Cromer_Mann_a2
_atom_type_scat_Cromer_Mann_b2
_atom_type_scat_Cromer_Mann_a3
_atom_type_scat_Cromer_Mann_b3
_atom_type_scat_Cromer_Mann_a4
_atom_type_scat_Cromer_Mann_b4
_atom_type_scat_Cromer_Mann_c
_atom_type_scat_source
Ca 0.2262 0.3064 8.6266 10.4421 7.3873 0.6599 1.5899 85.7484 1.0211 178.4370 1.3751 'International Tables Vol C 4.2.6.8 and 6.1.1.4'
O 0.0106 0.0060 3.0485 13.2771 2.2868 5.7011 1.5463 0.3239 0.8670 32.9089 0.2508 'International Tables Vol C 4.2.6.8 and 6.1.1.4'
C 0.0033 0.0016 2.3100 20.8439 1.0200 10.2075 1.5886 0.5687 0.8650 51.6512 0.2156 'International Tables Vol C 4.2.6.8 and 6.1.1.4'
H 0.0000 0.0000 0.4930 10.5109 0.3229 26.1257 0.1402 3.1424 0.0408 57.7998 0.0030 'International Tables Vol C 4.2.6.8 and 6.1.1.4'

loop_
_geom_angle_atom_site_label_1
_geom_angle_site_symmetry_1
_geom_angle_atom_site_label_2
_geom_angle_site_symmetry_2
_geom_angle_atom_site_label_3
_geom_angle_site_symmetry_3
_geom_angle
_geom_angle_publ_flag
O2 4_564 Ca1 . O2 2_766 83.97(6) yes
O2 4_564 Ca1 . O2 3_755 73.28(4) yes
O2 2_766 Ca1 . O2 3_755 97.64(4) yes
O2 4_564 Ca1 . O1 2_756 156.86(4) yes
O2 2_766 Ca1 . O1 2_756 90.11(4) yes
O2 3_755 Ca1 . O1 2_756 85.43(4) yes
O2 4_564 Ca1 . O1 4_554 90.11(4) yes
O2 2_766 Ca1 . O1 4_554 156.86(4) yes
O2 3_755 Ca1 . O1 4_554 102.05(4) yes
O1 2_756 Ca1 . O1 4_554 103.39(6) yes
O2 4_564 Ca1 . O2 . 97.64(4) yes
O2 2_766 Ca1 . O2 . 73.28(4) yes
O2 3_755 Ca1 . O2 . 168.04(5) yes
O1 2_756 Ca1 . O2 . 102.05(4) yes
O1 4_554 Ca1 . O2 . 85.43(4) yes
Ca1 2_756 O1 . C1 . 139.87(10) yes
Ca1 2_766 O2 . Ca1 . 106.72(4) yes
Ca1 2_766 O2 . C1 . 128.38(8) yes
Ca1 . O2 . C1 . 123.79(8) yes
O2 . C1 . O1 . 124.74(13) yes
O2 . C1 . C2 . 114.69(13) yes
O1 . C1 . C2 . 120.56(13) yes
O2 . C1 . O1 . 124.74(13) yes
O2 . C1 . C21 . 140.0(11) yes
O1 . C1 . C21 . 95.2(11) yes
C1 . C2 . C3 . 122.94(18) yes
C1 . C2 . H21 . 118.9 no
C3 . C2 . H21 . 118.1 no
C2 . C3 . C4 . 124.7(2) yes
C2 . C3 . H31 . 116.6 no
C4 . C3 . H31 . 118.7 no
C3 . C4 . H41 . 109.6 no
C3 . C4 . H42 . 109.3 no
H41 . C4 . H42 . 109.4 no
C3 . C4 . H43 . 109.2 no
H41 . C4 . H43 . 110.2 no
H42 . C4 . H43 . 109.1 no
C1 . C21 . C31 . 119(2) yes
C1 . C21 . H211 . 119.4 no
C31 . C21 . H211 . 121.2 no
C21 . C31 . C41 . 124.0(5) yes
C21 . C31 . H311 . 118.9 no
C41 . C31 . H311 . 116.9 no
C31 . C41 . H411 . 108.0 no
C31 . C41 . H412 . 113.4 no
H411 . C41 . H412 . 111.8 no
C31 . C41 . H413 . 106.8 no
H411 . C41 . H413 . 104.1 no
H412 . C41 . H413 . 112.2 no

loop_
_geom_bond_atom_site_label_1
_geom_bond_site_symmetry_1
_geom_bond_atom_site_label_2
_geom_bond_site_symmetry_2
_geom_bond_distance
_geom_bond_publ_flag
Ca1 . O2 4_564 2.3705(10) yes
Ca1 . O2 2_766 2.3705(10) yes
Ca1 . O2 3_755 2.3632(10) yes
Ca1 . O1 2_756 2.3044(11) yes
Ca1 . O1 4_554 2.3044(11) yes
Ca1 . O2 . 2.3632(10) yes
O1 . C1 . 1.2343(16) yes
O2 . C1 . 1.2717(15) yes
C1 . C2 . 1.491(2) yes
C1 . C21 . 1.45(2) yes
C2 . C3 . 1.308(3) yes
C2 . H21 . 0.939 no
C3 . C4 . 1.497(3) yes
C3 . H31 . 0.951 no
C4 . H41 . 0.965 no
C4 . H42 . 0.971 no
C4 . H43 . 0.956 no
C21 . C31 . 1.32(2) yes
C21 . H211 . 0.924 no
C31 . C41 . 1.51(3) yes
C31 . H311 . 0.912 no
C41 . H411 . 0.996 no
C41 . H412 . 0.895 no
C41 . H413 . 0.994 no
